data_2205415
loop_
_publ_author_name
'Nichol, Gary S.'
'Clegg, William'

_publ_section_title
;
 5-(1-Cyclohexen-1-yl)-1,5-dimethylbarbituric acid (hexobarbitone): a
 low-temperature redetermination
;
_journal_issue 4
_journal_name_full 'Acta Crystallographica Section E'
_journal_page_first o1004
_journal_page_last o1006
_journal_paper_doi 10.1107/S1600536805007531
_journal_volume 61
_journal_year 2005
_chemical_formula_iupac 'C12 H16 N2 O3'
_chemical_formula_moiety 'C12 H16 N2 O3'
_chemical_formula_sum 'C12 H16 N2 O3'
_chemical_formula_weight 236.27
_chemical_name_common Hexobarbitone
_chemical_name_systematic
;
5-(1-Cyclohex-en-1-yl)-1,5-dimethylbarbituric acid
;
_space_group_IT_number 14
_symmetry_cell_setting monoclinic
_symmetry_space_group_name_Hall '-P 2ybc'
_symmetry_space_group_name_H-M 'P 1 21/c 1'
_atom_sites_solution_hydrogens difmap
_atom_sites_solution_primary direct
_atom_sites_solution_secondary difmap
_audit_creation_method SHELXL-97
_cell_angle_alpha 90.00
_cell_angle_beta 108.5530(10)
_cell_angle_gamma 90.00
_cell_formula_units_Z 4
_cell_length_a 10.8604(5)
_cell_length_b 6.6081(3)
_cell_length_c 16.6771(8)
_cell_measurement_reflns_used 8095
_cell_measurement_temperature 150(2)
_cell_measurement_theta_max 28.77
_cell_measurement_theta_min 2.77
_cell_volume 1134.66(9)
_computing_cell_refinement 'SAINT (Bruker, 2001)'
_computing_data_collection 'SMART (Bruker, 2001)'
_computing_data_reduction SAINT
_computing_molecular_graphics
;
DIAMOND 3 (Brandenburg & Putz, 2004) and
MERCURY (Version 1.3; Bruno et al., 2002)
;
_computing_publication_material 'SHELXTL and local programs'
_computing_structure_refinement SHELXTL
_computing_structure_solution 'SHELXTL (Sheldrick, 2001)'
_diffrn_ambient_temperature 150(2)
_diffrn_measured_fraction_theta_full 0.999
_diffrn_measured_fraction_theta_max 0.940
_diffrn_measurement_device_type 'Bruker SMART 1K CCD'
_diffrn_measurement_method 'thin-slice \w'
_diffrn_radiation_monochromator graphite
_diffrn_radiation_source 'sealed tube'
_diffrn_radiation_type MoK\a
_diffrn_radiation_wavelength 0.71073
_diffrn_reflns_av_R_equivalents 0.0193
_diffrn_reflns_av_sigmaI/netI 0.0196
_diffrn_reflns_limit_h_max 14
_diffrn_reflns_limit_h_min -14
_diffrn_reflns_limit_k_max 8
_diffrn_reflns_limit_k_min -8
_diffrn_reflns_limit_l_max 22
_diffrn_reflns_limit_l_min -22
_diffrn_reflns_number 9831
_diffrn_reflns_theta_full 26.00
_diffrn_reflns_theta_max 28.85
_diffrn_reflns_theta_min 1.98
_diffrn_standards_number 0
_exptl_absorpt_coefficient_mu 0.100
_exptl_absorpt_correction_type none
_exptl_crystal_colour colourless
_exptl_crystal_density_diffrn 1.383
_exptl_crystal_density_method 'not measured'
_exptl_crystal_description block
_exptl_crystal_F_000 504
_exptl_crystal_size_max 0.50
_exptl_crystal_size_mid 0.50
_exptl_crystal_size_min 0.50
_refine_diff_density_max 0.425
_refine_diff_density_min -0.170
_refine_ls_extinction_coef 0.011(2)
_refine_ls_extinction_expression Fc^*^=kFc[1+0.001xFc^2^\l^3^/sin(2\q)]^-1/4^
_refine_ls_extinction_method SHELXTL
_refine_ls_goodness_of_fit_ref 1.059
_refine_ls_hydrogen_treatment mixed
_refine_ls_matrix_type full
_refine_ls_number_parameters 160
_refine_ls_number_reflns 2792
_refine_ls_number_restraints 0
_refine_ls_restrained_S_all 1.059
_refine_ls_R_factor_all 0.0402
_refine_ls_R_factor_gt 0.0355
_refine_ls_shift/su_max 0.000
_refine_ls_shift/su_mean 0.000
_refine_ls_structure_factor_coef Fsqd
_refine_ls_weighting_details 'calc w = 1/[\s^2^(Fo^2^)+(0.0504P)^2^+0.4078P] where P = (Fo^2^+2Fc^2^)/3'
_refine_ls_weighting_scheme calc
_refine_ls_wR_factor_gt 0.0946
_refine_ls_wR_factor_ref 0.0990
_reflns_number_gt 2483
_reflns_number_total 2792
_reflns_threshold_expression I>2\s(I)
_cod_data_source_file bt6620.cif
_cod_data_source_block I
_cod_original_sg_symbol_H-M 'P 21/c'
_cod_database_code 2205415
_cod_database_fobs_code 2205415

loop_
_symmetry_equiv_pos_as_xyz
'x, y, z'
'-x, y+1/2, -z+1/2'
'-x, -y, -z'
'x, -y-1/2, z-1/2'

loop_
_atom_site_label
_atom_site_fract_x
_atom_site_fract_y
_atom_site_fract_z
_atom_site_U_iso_or_equiv
_atom_site_adp_type
_atom_site_calc_flag
_atom_site_refinement_flags
_atom_site_occupancy
_atom_site_type_symbol
O1 0.74993(8) 0.69476(12) 0.28400(5) 0.02322(19) Uani d . 1 O
O2 0.41306(8) 0.67628(13) 0.04132(5) 0.0274(2) Uani d . 1 O
O3 0.53405(7) 0.09508(11) 0.18988(5) 0.02276(19) Uani d . 1 O
N1 0.58553(9) 0.68113(13) 0.16090(6) 0.0191(2) Uani d . 1 N
H1N 0.5781(13) 0.813(2) 0.1613(8) 0.023 Uiso d . 1 H
N2 0.47524(8) 0.37676(13) 0.11085(5) 0.01796(19) Uani d . 1 N
C1 0.67870(10) 0.59276(15) 0.22768(6) 0.0166(2) Uani d . 1 C
C2 0.48735(10) 0.58421(16) 0.09951(6) 0.0184(2) Uani d . 1 C
C3 0.36071(11) 0.27274(19) 0.05388(7) 0.0263(2) Uani d . 1 C
H3A 0.3862 0.1387 0.0395 0.039 Uiso calc R 1 H
H3B 0.3251 0.3524 0.0021 0.039 Uiso calc R 1 H
H3C 0.2947 0.2579 0.0821 0.039 Uiso calc R 1 H
C4 0.56012(9) 0.26801(15) 0.17526(6) 0.0161(2) Uani d . 1 C
C5 0.69146(9) 0.36475(15) 0.22228(6) 0.0151(2) Uani d . 1 C
C6 0.74559(10) 0.27562(17) 0.31159(6) 0.0208(2) Uani d . 1 C
H6A 0.8341 0.3256 0.3386 0.031 Uiso calc R 1 H
H6B 0.7469 0.1276 0.3081 0.031 Uiso calc R 1 H
H6C 0.6904 0.3166 0.3452 0.031 Uiso calc R 1 H
C7 0.78302(9) 0.31811(15) 0.16946(6) 0.0155(2) Uani d . 1 C
C8 0.85934(10) 0.45868(16) 0.15271(7) 0.0198(2) Uani d . 1 C
H8 0.8551 0.5920 0.1729 0.024 Uiso calc R 1 H
C9 0.95207(11) 0.41939(18) 0.10361(8) 0.0254(2) Uani d . 1 C
H9A 1.0421 0.4209 0.1431 0.030 Uiso calc R 1 H
H9B 0.9440 0.5297 0.0621 0.030 Uiso calc R 1 H
C10 0.92689(12) 0.21778(18) 0.05710(7) 0.0261(2) Uani d . 1 C
H10A 1.0024 0.1813 0.0389 0.031 Uiso calc R 1 H
H10B 0.8497 0.2292 0.0060 0.031 Uiso calc R 1 H
C11 0.90432(11) 0.05361(17) 0.11509(8) 0.0242(2) Uani d . 1 C
H11A 0.9814 0.0435 0.1663 0.029 Uiso calc R 1 H
H11B 0.8925 -0.0784 0.0856 0.029 Uiso calc R 1 H
C12 0.78437(10) 0.10101(16) 0.14086(7) 0.0197(2) Uani d . 1 C
H12A 0.7054 0.0753 0.0922 0.024 Uiso calc R 1 H
H12B 0.7823 0.0093 0.1874 0.024 Uiso calc R 1 H

loop_
_atom_site_aniso_label
_atom_site_aniso_U_11
_atom_site_aniso_U_22
_atom_site_aniso_U_33
_atom_site_aniso_U_12
_atom_site_aniso_U_13
_atom_site_aniso_U_23
O1 0.0243(4) 0.0205(4) 0.0248(4) -0.0046(3) 0.0078(3) -0.0067(3)
O2 0.0274(4) 0.0302(4) 0.0230(4) 0.0074(3) 0.0059(3) 0.0079(3)
O3 0.0207(4) 0.0142(4) 0.0357(4) -0.0010(3) 0.0123(3) -0.0002(3)
N1 0.0227(4) 0.0112(4) 0.0240(5) 0.0019(3) 0.0085(4) 0.0008(3)
N2 0.0169(4) 0.0185(4) 0.0177(4) -0.0018(3) 0.0045(3) -0.0020(3)
C1 0.0178(4) 0.0154(5) 0.0193(5) -0.0013(4) 0.0098(4) -0.0011(4)
C2 0.0193(5) 0.0201(5) 0.0181(5) 0.0033(4) 0.0091(4) 0.0017(4)
C3 0.0218(5) 0.0325(6) 0.0216(5) -0.0084(4) 0.0028(4) -0.0033(4)
C4 0.0163(4) 0.0147(4) 0.0195(5) 0.0007(3) 0.0090(4) -0.0020(3)
C5 0.0150(4) 0.0134(4) 0.0170(4) 0.0002(3) 0.0055(3) 0.0006(3)
C6 0.0219(5) 0.0224(5) 0.0184(5) 0.0008(4) 0.0067(4) 0.0047(4)
C7 0.0145(4) 0.0157(4) 0.0159(4) 0.0020(3) 0.0044(3) 0.0004(3)
C8 0.0201(5) 0.0172(5) 0.0241(5) 0.0001(4) 0.0098(4) -0.0003(4)
C9 0.0251(5) 0.0235(5) 0.0338(6) -0.0013(4) 0.0180(5) 0.0016(4)
C10 0.0276(6) 0.0285(6) 0.0274(6) 0.0011(5) 0.0162(5) -0.0020(4)
C11 0.0246(5) 0.0197(5) 0.0324(6) 0.0034(4) 0.0147(4) -0.0017(4)
C12 0.0207(5) 0.0155(5) 0.0252(5) -0.0003(4) 0.0106(4) -0.0022(4)

loop_
_atom_type_symbol
_atom_type_description
_atom_type_scat_dispersion_real
_atom_type_scat_dispersion_imag
_atom_type_scat_source
C C 0.0033 0.0016 'International Tables Vol C Tables 4.2.6.8 and 6.1.1.4'
H H 0.0000 0.0000 'International Tables Vol C Tables 4.2.6.8 and 6.1.1.4'
N N 0.0061 0.0033 'International Tables Vol C Tables 4.2.6.8 and 6.1.1.4'
O O 0.0106 0.0060 'International Tables Vol C Tables 4.2.6.8 and 6.1.1.4'

loop_
_geom_angle_atom_site_label_1
_geom_angle_atom_site_label_2
_geom_angle_atom_site_label_3
_geom_angle
H1N N1 C1 117.6(9)
H1N N1 C2 114.6(9)
C1 N1 C2 126.91(9)
C2 N2 C3 117.87(9)
C2 N2 C4 123.41(9)
C3 N2 C4 118.60(9)
O1 C1 N1 121.00(9)
O1 C1 C5 123.32(9)
N1 C1 C5 115.55(9)
O2 C2 N1 121.51(10)
O2 C2 N2 122.34(10)
N1 C2 N2 116.08(9)
N2 C3 H3A 109.5
N2 C3 H3B 109.5
N2 C3 H3C 109.5
H3A C3 H3B 109.5
H3A C3 H3C 109.5
H3B C3 H3C 109.5
O3 C4 N2 120.33(9)
O3 C4 C5 121.74(9)
N2 C4 C5 117.74(8)
C1 C5 C4 110.90(8)
C1 C5 C6 109.72(8)
C1 C5 C7 108.50(8)
C4 C5 C6 110.09(8)
C4 C5 C7 106.65(8)
C6 C5 C7 110.94(8)
C5 C6 H6A 109.5
C5 C6 H6B 109.5
C5 C6 H6C 109.5
H6A C6 H6B 109.5
H6A C6 H6C 109.5
H6B C6 H6C 109.5
C5 C7 C8 122.23(9)
C5 C7 C12 116.01(8)
C8 C7 C12 121.72(9)
C7 C8 H8 117.9
C7 C8 C9 124.12(10)
H8 C8 C9 117.9
C8 C9 H9A 109.1
C8 C9 H9B 109.1
C8 C9 C10 112.61(9)
H9A C9 H9B 107.8
H9A C9 C10 109.1
H9B C9 C10 109.1
C9 C10 H10A 109.7
C9 C10 H10B 109.7
C9 C10 C11 109.80(9)
H10A C10 H10B 108.2
H10A C10 C11 109.7
H10B C10 C11 109.7
C10 C11 H11A 109.5
C10 C11 H11B 109.5
C10 C11 C12 110.86(9)
H11A C11 H11B 108.1
H11A C11 C12 109.5
H11B C11 C12 109.5
C7 C12 C11 112.18(9)
C7 C12 H12A 109.2
C7 C12 H12B 109.2
C11 C12 H12A 109.2
C11 C12 H12B 109.2
H12A C12 H12B 107.9

loop_
_geom_bond_atom_site_label_1
_geom_bond_atom_site_label_2
_geom_bond_distance
O1 C1 1.2135(13)
O2 C2 1.2103(13)
O3 C4 1.2204(13)
N1 H1N 0.876(15)
N1 C1 1.3740(13)
N1 C2 1.3786(14)
N2 C2 1.3957(14)
N2 C3 1.4732(13)
N2 C4 1.3747(13)
C1 C5 1.5184(14)
C3 H3A 0.980
C3 H3B 0.980
C3 H3C 0.980
C4 C5 1.5318(13)
C5 C6 1.5342(14)
C5 C7 1.5546(13)
C6 H6A 0.980
C6 H6B 0.980
C6 H6C 0.980
C7 C8 1.3324(14)
C7 C12 1.5133(14)
C8 H8 0.950
C8 C9 1.5089(14)
C9 H9A 0.990
C9 H9B 0.990
C9 C10 1.5220(16)
C10 H10A 0.990
C10 H10B 0.990
C10 C11 1.5242(16)
C11 H11A 0.990
C11 H11B 0.990
C11 C12 1.5284(14)
C12 H12A 0.990
C12 H12B 0.990

loop_
_geom_hbond_atom_site_label_D
_geom_hbond_atom_site_label_H
_geom_hbond_atom_site_label_A
_geom_hbond_site_symmetry_A
_geom_hbond_distance_DH
_geom_hbond_distance_HA
_geom_hbond_distance_DA
_geom_hbond_angle_DHA
_geom_hbond_publ_flag
N1 H1N O3 1_565 0.876(15) 2.019(15) 2.8637(12) 161.8(13) y

loop_
_geom_torsion_atom_site_label_1
_geom_torsion_atom_site_label_2
_geom_torsion_atom_site_label_3
_geom_torsion_atom_site_label_4
_geom_torsion
C2 N1 C1 O1 -170.25(10)
C2 N1 C1 C5 13.87(14)
C1 N1 C2 O2 -177.10(10)
C1 N1 C2 N2 5.87(15)
C3 N2 C2 O2 -5.63(15)
C3 N2 C2 N1 171.36(9)
C4 N2 C2 O2 178.41(9)
C4 N2 C2 N1 -4.59(14)
C2 N2 C4 O3 168.69(9)
C2 N2 C4 C5 -16.23(14)
C3 N2 C4 O3 -7.23(14)
C3 N2 C4 C5 167.85(9)
O1 C1 C5 C4 152.51(9)
O1 C1 C5 C6 30.68(13)
O1 C1 C5 C7 -90.66(11)
N1 C1 C5 C4 -31.71(11)
N1 C1 C5 C6 -153.54(8)
N1 C1 C5 C7 85.11(10)
O3 C4 C5 C1 -151.51(9)
O3 C4 C5 C6 -29.89(13)
O3 C4 C5 C7 90.54(11)
N2 C4 C5 C1 33.48(12)
N2 C4 C5 C6 155.10(9)
N2 C4 C5 C7 -84.47(10)
C1 C5 C7 C8 15.26(13)
C1 C5 C7 C12 -167.01(8)
C4 C5 C7 C8 134.78(10)
C4 C5 C7 C12 -47.49(11)
C6 C5 C7 C8 -105.33(11)
C6 C5 C7 C12 72.40(11)
C5 C7 C8 C9 178.44(10)
C12 C7 C8 C9 0.84(16)
C7 C8 C9 C10 13.87(16)
C8 C9 C10 C11 -44.27(13)
C9 C10 C11 C12 62.04(13)
C5 C7 C12 C11 -161.76(9)
C8 C7 C12 C11 15.98(14)
C10 C11 C12 C7 -47.06(13)

loop_
_cod_related_entry_id
_cod_related_entry_database
_cod_related_entry_code
1 ChemSpider 3482
